data_7205167
loop_
_publ_author_name
'Liu, Qing-Xiang'
'Chen, Ai-Hui'
'Zhao, Xiao-Jun'
'Zang, Yan'
'Wu, Xiu-Mei'
'Wang, Xiu-Guang'
'Guo, Jian-Hua'

_publ_section_title
;
 N-Heterocyclic carbene copper(i), mercury(ii) and silver(i) complexes
 containing durene linker: synthesis and structural studies
;
_journal_issue 1
_journal_name_full CrystEngComm
_journal_page_first 293
_journal_paper_doi 10.1039/c0ce00142b
_journal_volume 13
_journal_year 2011
_chemical_formula_sum 'C34 H43.88 Ag2 I0.1 N4 O1.88'
_chemical_formula_weight 768.56
_chemical_name_systematic
;
?
;
_space_group_IT_number 15
_symmetry_cell_setting monoclinic
_symmetry_space_group_name_Hall '-C 2yc'
_symmetry_space_group_name_H-M 'C 1 2/c 1'
_atom_sites_solution_hydrogens geom
_atom_sites_solution_primary direct
_atom_sites_solution_secondary difmap
_audit_creation_method SHELXL-97
_cell_angle_alpha 90.00
_cell_angle_beta 104.706(5)
_cell_angle_gamma 90.00
_cell_formula_units_Z 4
_cell_length_a 13.133(4)
_cell_length_b 18.772(4)
_cell_length_c 15.872(5)
_cell_measurement_reflns_used 6944
_cell_measurement_temperature 296(2)
_cell_measurement_theta_max 22.5
_cell_measurement_theta_min 2.2
_cell_volume 3784.8(18)
_computing_cell_refinement 'Bruker SMART'
_computing_data_collection 'Bruker SMART'
_computing_data_reduction 'Bruker SAINT'
_computing_molecular_graphics 'Bruker SHELXTL'
_computing_publication_material 'Bruker SHELXTL'
_computing_structure_refinement 'SHELXL-97 (Sheldrick, 1997)'
_computing_structure_solution 'SHELXS-97 (Sheldrick, 1990)'
_diffrn_ambient_temperature 296(2)
_diffrn_measured_fraction_theta_full 0.998
_diffrn_measured_fraction_theta_max 0.998
_diffrn_measurement_device_type 'CCD area detector'
_diffrn_measurement_method 'phi and omega scans'
_diffrn_radiation_monochromator graphite
_diffrn_radiation_source 'fine-focus sealed tube'
_diffrn_radiation_type MoK\a
_diffrn_radiation_wavelength 0.71073
_diffrn_reflns_av_R_equivalents 0.0000
_diffrn_reflns_av_sigmaI/netI 0.0143
_diffrn_reflns_limit_h_max 15
_diffrn_reflns_limit_h_min -15
_diffrn_reflns_limit_k_max 22
_diffrn_reflns_limit_k_min 0
_diffrn_reflns_limit_l_max 18
_diffrn_reflns_limit_l_min 0
_diffrn_reflns_number 3350
_diffrn_reflns_theta_full 25.01
_diffrn_reflns_theta_max 25.01
_diffrn_reflns_theta_min 1.94
_exptl_absorpt_coefficient_mu 1.161
_exptl_absorpt_correction_T_max 0.812
_exptl_absorpt_correction_T_min 0.776
_exptl_absorpt_correction_type multi-scan
_exptl_absorpt_process_details sadabs
_exptl_crystal_colour COLORLESS
_exptl_crystal_density_diffrn 1.349
_exptl_crystal_density_method 'not measured'
_exptl_crystal_description BLOCK
_exptl_crystal_F_000 1566.0
_exptl_crystal_size_max 0.22
_exptl_crystal_size_mid 0.20
_exptl_crystal_size_min 0.18
_platon_squeeze_details
;
;
_refine_diff_density_max 0.918
_refine_diff_density_min -0.335
_refine_diff_density_rms 0.082
_refine_ls_extinction_method none
_refine_ls_goodness_of_fit_ref 1.150
_refine_ls_hydrogen_treatment constr
_refine_ls_matrix_type full
_refine_ls_number_parameters 197
_refine_ls_number_reflns 3344
_refine_ls_number_restraints 0
_refine_ls_restrained_S_all 1.150
_refine_ls_R_factor_all 0.0400
_refine_ls_R_factor_gt 0.0352
_refine_ls_shift/su_max 0.002
_refine_ls_shift/su_mean 0.000
_refine_ls_structure_factor_coef Fsqd
_refine_ls_weighting_details 'calc w=1/[\s^2^(Fo^2^)+(0.0717P)^2^+3.5445P] where P=(Fo^2^+2Fc^2^)/3'
_refine_ls_weighting_scheme calc
_refine_ls_wR_factor_gt 0.1164
_refine_ls_wR_factor_ref 0.1192
_reflns_number_gt 2887
_reflns_number_total 3344
_reflns_threshold_expression >2sigma(I)
_cod_data_source_file C0CE00142B.TXT
_cod_data_source_block 2h
_cod_depositor_comments
;
The following automatic conversions were performed:
'_symmetry_cell_setting' value 'Monoclinic' changed to 'monoclinic'
according to '/home/saulius/struct/CIF-dictionaries/cif_core.dic'
dictionary named 'cif_core.dic' version 2.4.1 from 2010-06-29.

Automatic conversion script
Id: cif_fix_enum 1555 2011-01-17 13:19:09Z saulius 
;
_cod_original_cell_volume 3784.7(18)
_cod_original_sg_symbol_H-M C2/c
_cod_database_code 7205167

loop_
_symmetry_equiv_pos_as_xyz
'x, y, z'
'-x, y, -z+1/2'
'x+1/2, y+1/2, z'
'-x+1/2, y+1/2, -z+1/2'
'-x, -y, -z'
'x, -y, z-1/2'
'-x+1/2, -y+1/2, -z'
'x+1/2, -y+1/2, z-1/2'

loop_
_atom_site_label
_atom_site_type_symbol
_atom_site_fract_x
_atom_site_fract_y
_atom_site_fract_z
_atom_site_U_iso_or_equiv
_atom_site_adp_type
_atom_site_occupancy
_atom_site_symmetry_multiplicity
_atom_site_calc_flag
_atom_site_refinement_flags
_atom_site_disorder_assembly
_atom_site_disorder_group
Ag1 Ag 0.40440(2) 0.624657(14) 0.558777(19) 0.05647(15) Uani 1 1 d . . .
N1 N 0.6403(2) 0.66512(14) 0.59287(17) 0.0446(6) Uani 1 1 d . . .
N2 N 0.5452(2) 0.76080(13) 0.57281(17) 0.0434(6) Uani 1 1 d . . .
C1 C 0.5393(3) 0.68851(17) 0.5741(2) 0.0464(7) Uani 1 1 d . A .
C2 C 0.7110(3) 0.72197(18) 0.60386(19) 0.0430(7) Uani 1 1 d . A .
C3 C 0.6495(2) 0.78339(16) 0.59027(19) 0.0408(6) Uani 1 1 d . A .
C4 C 0.6933(3) 0.85089(19) 0.5949(2) 0.0484(7) Uani 1 1 d . . .
H4 H 0.6520 0.8917 0.5849 0.058 Uiso 1 1 calc R A .
C5 C 0.8024(3) 0.8542(2) 0.6152(2) 0.0562(9) Uani 1 1 d . A .
H5 H 0.8353 0.8983 0.6187 0.067 Uiso 1 1 calc R . .
C6 C 0.8633(3) 0.7931(2) 0.6304(3) 0.0608(9) Uani 1 1 d . . .
H6 H 0.9362 0.7976 0.6454 0.073 Uiso 1 1 calc R A .
C7 C 0.8196(3) 0.7256(2) 0.6243(2) 0.0527(8) Uani 1 1 d . A .
H7 H 0.8612 0.6848 0.6334 0.063 Uiso 1 1 calc R . .
C8 C 0.6703(3) 0.58960(18) 0.6009(2) 0.0546(8) Uani 1 1 d . A .
H8A H 0.7342 0.5832 0.5816 0.066 Uiso 1 1 calc R . .
H8B H 0.6152 0.5616 0.5629 0.066 Uiso 1 1 calc R . .
C9 C 0.6884(4) 0.5625(2) 0.6926(3) 0.0806(13) Uani 1 1 d . . .
H9A H 0.6291 0.5760 0.7151 0.097 Uiso 1 1 calc R A .
H9B H 0.7507 0.5852 0.7286 0.097 Uiso 1 1 calc R . .
C10 C 0.7024(5) 0.4828(3) 0.6999(4) 0.1021(18) Uani 1 1 d . A .
H10A H 0.7545 0.4687 0.6694 0.123 Uiso 1 1 calc R . .
H10B H 0.7298 0.4705 0.7608 0.123 Uiso 1 1 calc R . .
C11 C 0.6046(6) 0.4414(3) 0.6644(4) 0.121(2) Uani 1 1 d . . .
H11A H 0.5503 0.4578 0.6904 0.182 Uiso 1 1 calc R A .
H11B H 0.6179 0.3918 0.6775 0.182 Uiso 1 1 calc R . .
H11C H 0.5823 0.4477 0.6024 0.182 Uiso 1 1 calc R . .
C12 C 0.4577(3) 0.81204(19) 0.5579(3) 0.0571(9) Uani 1 1 d . A .
H12A H 0.4661 0.8462 0.5142 0.068 Uiso 1 1 calc R . .
H12B H 0.4617 0.8380 0.6114 0.068 Uiso 1 1 calc R . .
C13 C 0.3503(2) 0.77819(17) 0.5282(2) 0.0445(7) Uani 1 1 d . . .
C14 C 0.3073(3) 0.76550(17) 0.4387(2) 0.0454(7) Uani 1 1 d . A .
C15 C 0.3694(3) 0.7837(3) 0.3732(3) 0.0722(11) Uani 1 1 d . . .
H15A H 0.3552 0.7490 0.3273 0.108 Uiso 1 1 calc R A .
H15B H 0.4433 0.7836 0.4016 0.108 Uiso 1 1 calc R . .
H15C H 0.3492 0.8300 0.3492 0.108 Uiso 1 1 calc R . .
C16 C 0.2062(3) 0.73815(18) 0.4107(2) 0.0450(7) Uani 1 1 d . . .
C17 C 0.1565(4) 0.7281(3) 0.3140(2) 0.0762(12) Uani 1 1 d . A .
H17A H 0.1816 0.7645 0.2818 0.114 Uiso 1 1 calc R . .
H17B H 0.0814 0.7314 0.3031 0.114 Uiso 1 1 calc R . .
H17C H 0.1753 0.6822 0.2962 0.114 Uiso 1 1 calc R . .
O1 O 0.2630(2) 0.55214(14) 0.5481(2) 0.0644(7) Uani 0.9414(8) 1 d P A 1
H1 H 0.2783 0.5204 0.5847 0.097 Uiso 0.9414(8) 1 calc PR A 1
I1 I 0.1969(4) 0.5313(2) 0.5372(4) 0.0644(7) Uani 0.0586(8) 1 d P A 2

loop_
_atom_site_aniso_label
_atom_site_aniso_U_11
_atom_site_aniso_U_22
_atom_site_aniso_U_33
_atom_site_aniso_U_23
_atom_site_aniso_U_13
_atom_site_aniso_U_12
Ag1 0.0518(2) 0.0419(2) 0.0744(2) 0.00148(11) 0.01351(15) -0.00528(10)
N1 0.0461(15) 0.0411(14) 0.0465(14) 0.0060(11) 0.0116(11) 0.0049(12)
N2 0.0389(14) 0.0376(13) 0.0516(14) 0.0019(11) 0.0075(11) 0.0006(11)
C1 0.0430(17) 0.0444(17) 0.0491(17) 0.0034(14) 0.0067(14) -0.0006(14)
C2 0.0432(17) 0.0500(17) 0.0357(14) 0.0012(13) 0.0100(12) 0.0016(14)
C3 0.0399(16) 0.0447(16) 0.0367(14) -0.0018(12) 0.0075(12) 0.0003(13)
C4 0.0484(19) 0.0452(17) 0.0507(18) -0.0048(14) 0.0107(15) -0.0024(15)
C5 0.053(2) 0.0565(19) 0.061(2) -0.0117(17) 0.0184(17) -0.0147(17)
C6 0.0403(18) 0.080(3) 0.062(2) -0.0084(19) 0.0132(16) -0.0051(18)
C7 0.0432(18) 0.064(2) 0.0520(18) -0.0020(16) 0.0142(15) 0.0067(16)
C8 0.057(2) 0.0440(18) 0.062(2) 0.0053(15) 0.0144(17) 0.0090(16)
C9 0.108(4) 0.057(2) 0.065(2) 0.0142(19) 0.000(2) 0.000(2)
C10 0.125(5) 0.063(3) 0.108(4) 0.033(3) 0.011(3) 0.004(3)
C11 0.173(7) 0.075(4) 0.115(5) 0.016(3) 0.033(4) -0.031(4)
C12 0.0412(18) 0.0429(18) 0.083(2) -0.0010(17) 0.0082(17) 0.0051(15)
C13 0.0384(16) 0.0397(16) 0.0521(17) 0.0010(13) 0.0054(13) 0.0045(13)
C14 0.0471(18) 0.0463(17) 0.0455(16) 0.0078(13) 0.0162(14) 0.0119(14)
C15 0.070(3) 0.085(3) 0.071(3) 0.019(2) 0.036(2) 0.014(2)
C16 0.0456(17) 0.0486(17) 0.0378(15) -0.0004(13) 0.0051(13) 0.0072(14)
C17 0.079(3) 0.096(3) 0.045(2) -0.007(2) -0.0010(19) 0.005(2)
O1 0.0589(16) 0.0408(13) 0.0935(17) -0.0028(11) 0.0191(15) 0.0028(11)
I1 0.0589(16) 0.0408(13) 0.0935(17) -0.0028(11) 0.0191(15) 0.0028(11)

loop_
_atom_type_symbol
_atom_type_description
_atom_type_scat_dispersion_real
_atom_type_scat_dispersion_imag
_atom_type_scat_source
C C 0.0033 0.0016 'International Tables Vol C Tables 4.2.6.8 and 6.1.1.4'
H H 0.0000 0.0000 'International Tables Vol C Tables 4.2.6.8 and 6.1.1.4'
N N 0.0061 0.0033 'International Tables Vol C Tables 4.2.6.8 and 6.1.1.4'
O O 0.0106 0.0060 'International Tables Vol C Tables 4.2.6.8 and 6.1.1.4'
I I -0.4742 1.8119 'International Tables Vol C Tables 4.2.6.8 and 6.1.1.4'
Ag Ag -0.8971 1.1015 'International Tables Vol C Tables 4.2.6.8 and 6.1.1.4'

loop_
_geom_angle_atom_site_label_1
_geom_angle_atom_site_label_2
_geom_angle_atom_site_label_3
_geom_angle
_geom_angle_site_symmetry_1
_geom_angle_site_symmetry_3
_geom_angle_publ_flag
C1 Ag1 O1 177.06(12) . . ?
C1 Ag1 I1 178.50(12) . . ?
O1 Ag1 I1 3.74(11) . . ?
C1 N1 C2 111.3(3) . . ?
C1 N1 C8 123.9(3) . . ?
C2 N1 C8 124.8(3) . . ?
C1 N2 C3 111.0(3) . . ?
C1 N2 C12 127.6(3) . . ?
C3 N2 C12 121.4(3) . . ?
N1 C1 N2 105.7(3) . . ?
N1 C1 Ag1 126.1(2) . . ?
N2 C1 Ag1 128.1(2) . . ?
C7 C2 C3 121.3(3) . . ?
C7 C2 N1 132.9(3) . . ?
C3 C2 N1 105.8(3) . . ?
C4 C3 C2 122.1(3) . . ?
C4 C3 N2 131.5(3) . . ?
C2 C3 N2 106.3(3) . . ?
C3 C4 C5 116.3(3) . . ?
C3 C4 H4 121.8 . . ?
C5 C4 H4 121.8 . . ?
C6 C5 C4 121.4(3) . . ?
C6 C5 H5 119.3 . . ?
C4 C5 H5 119.3 . . ?
C5 C6 C7 122.4(3) . . ?
C5 C6 H6 118.8 . . ?
C7 C6 H6 118.8 . . ?
C2 C7 C6 116.4(3) . . ?
C2 C7 H7 121.8 . . ?
C6 C7 H7 121.8 . . ?
N1 C8 C9 112.5(3) . . ?
N1 C8 H8A 109.1 . . ?
C9 C8 H8A 109.1 . . ?
N1 C8 H8B 109.1 . . ?
C9 C8 H8B 109.1 . . ?
H8A C8 H8B 107.8 . . ?
C8 C9 C10 113.3(4) . . ?
C8 C9 H9A 108.9 . . ?
C10 C9 H9A 108.9 . . ?
C8 C9 H9B 108.9 . . ?
C10 C9 H9B 108.9 . . ?
H9A C9 H9B 107.7 . . ?
C11 C10 C9 114.5(5) . . ?
C11 C10 H10A 108.6 . . ?
C9 C10 H10A 108.6 . . ?
C11 C10 H10B 108.6 . . ?
C9 C10 H10B 108.6 . . ?
H10A C10 H10B 107.6 . . ?
C10 C11 H11A 109.5 . . ?
C10 C11 H11B 109.5 . . ?
H11A C11 H11B 109.5 . . ?
C10 C11 H11C 109.5 . . ?
H11A C11 H11C 109.5 . . ?
H11B C11 H11C 109.5 . . ?
N2 C12 C13 113.9(3) . . ?
N2 C12 H12A 108.8 . . ?
C13 C12 H12A 108.8 . . ?
N2 C12 H12B 108.8 . . ?
C13 C12 H12B 108.8 . . ?
H12A C12 H12B 107.7 . . ?
C16 C13 C14 121.0(3) 7_566 . ?
C16 C13 C12 119.7(3) 7_566 . ?
C14 C13 C12 119.2(3) . . ?
C16 C14 C13 119.4(3) . . ?
C16 C14 C15 120.1(3) . . ?
C13 C14 C15 120.4(3) . . ?
C14 C15 H15A 109.5 . . ?
C14 C15 H15B 109.5 . . ?
H15A C15 H15B 109.5 . . ?
C14 C15 H15C 109.5 . . ?
H15A C15 H15C 109.5 . . ?
H15B C15 H15C 109.5 . . ?
C14 C16 C13 119.5(3) . 7_566 ?
C14 C16 C17 120.0(3) . . ?
C13 C16 C17 120.4(3) 7_566 . ?
C16 C17 H17A 109.5 . . ?
C16 C17 H17B 109.5 . . ?
H17A C17 H17B 109.5 . . ?
C16 C17 H17C 109.5 . . ?
H17A C17 H17C 109.5 . . ?
H17B C17 H17C 109.5 . . ?
Ag1 O1 H1 109.5 . . ?

loop_
_geom_bond_atom_site_label_1
_geom_bond_atom_site_label_2
_geom_bond_distance
_geom_bond_site_symmetry_2
_geom_bond_publ_flag
Ag1 C1 2.101(3) . ?
Ag1 O1 2.274(3) . ?
Ag1 I1 3.185(5) . ?
N1 C1 1.356(4) . ?
N1 C2 1.396(4) . ?
N1 C8 1.469(4) . ?
N2 C1 1.360(4) . ?
N2 C3 1.393(4) . ?
N2 C12 1.470(4) . ?
C2 C7 1.382(5) . ?
C2 C3 1.393(4) . ?
C3 C4 1.386(5) . ?
C4 C5 1.387(5) . ?
C4 H4 0.9300 . ?
C5 C6 1.383(6) . ?
C5 H5 0.9300 . ?
C6 C7 1.385(5) . ?
C6 H6 0.9300 . ?
C7 H7 0.9300 . ?
C8 C9 1.504(5) . ?
C8 H8A 0.9700 . ?
C8 H8B 0.9700 . ?
C9 C10 1.508(6) . ?
C9 H9A 0.9700 . ?
C9 H9B 0.9700 . ?
C10 C11 1.485(9) . ?
C10 H10A 0.9700 . ?
C10 H10B 0.9700 . ?
C11 H11A 0.9600 . ?
C11 H11B 0.9600 . ?
C11 H11C 0.9600 . ?
C12 C13 1.510(5) . ?
C12 H12A 0.9700 . ?
C12 H12B 0.9700 . ?
C13 C16 1.396(5) 7_566 ?
C13 C14 1.409(5) . ?
C14 C16 1.387(5) . ?
C14 C15 1.514(5) . ?
C15 H15A 0.9600 . ?
C15 H15B 0.9600 . ?
C15 H15C 0.9600 . ?
C16 C13 1.396(5) 7_566 ?
C16 C17 1.519(5) . ?
C17 H17A 0.9600 . ?
C17 H17B 0.9600 . ?
C17 H17C 0.9600 . ?
O1 H1 0.8200 . ?

loop_
_geom_torsion_atom_site_label_1
_geom_torsion_atom_site_label_2
_geom_torsion_atom_site_label_3
_geom_torsion_atom_site_label_4
_geom_torsion
_geom_torsion_site_symmetry_1
_geom_torsion_site_symmetry_2
_geom_torsion_site_symmetry_3
_geom_torsion_site_symmetry_4
_geom_torsion_publ_flag
C2 N1 C1 N2 0.2(4) . . . . ?
C8 N1 C1 N2 179.9(3) . . . . ?
C2 N1 C1 Ag1 -176.3(2) . . . . ?
C8 N1 C1 Ag1 3.4(4) . . . . ?
C3 N2 C1 N1 0.2(4) . . . . ?
C12 N2 C1 N1 -178.2(3) . . . . ?
C3 N2 C1 Ag1 176.7(2) . . . . ?
C12 N2 C1 Ag1 -1.8(5) . . . . ?
O1 Ag1 C1 N1 41(2) . . . . ?
I1 Ag1 C1 N1 151(5) . . . . ?
O1 Ag1 C1 N2 -135(2) . . . . ?
I1 Ag1 C1 N2 -25(5) . . . . ?
C1 N1 C2 C7 179.0(3) . . . . ?
C8 N1 C2 C7 -0.7(5) . . . . ?
C1 N1 C2 C3 -0.5(3) . . . . ?
C8 N1 C2 C3 179.8(3) . . . . ?
C7 C2 C3 C4 1.2(5) . . . . ?
N1 C2 C3 C4 -179.2(3) . . . . ?
C7 C2 C3 N2 -179.0(3) . . . . ?
N1 C2 C3 N2 0.7(3) . . . . ?
C1 N2 C3 C4 179.3(3) . . . . ?
C12 N2 C3 C4 -2.2(5) . . . . ?
C1 N2 C3 C2 -0.6(3) . . . . ?
C12 N2 C3 C2 178.0(3) . . . . ?
C2 C3 C4 C5 -1.0(5) . . . . ?
N2 C3 C4 C5 179.2(3) . . . . ?
C3 C4 C5 C6 -0.4(5) . . . . ?
C4 C5 C6 C7 1.7(6) . . . . ?
C3 C2 C7 C6 0.1(5) . . . . ?
N1 C2 C7 C6 -179.4(3) . . . . ?
C5 C6 C7 C2 -1.4(5) . . . . ?
C1 N1 C8 C9 -91.0(4) . . . . ?
C2 N1 C8 C9 88.7(4) . . . . ?
N1 C8 C9 C10 170.8(4) . . . . ?
C8 C9 C10 C11 -71.7(7) . . . . ?
C1 N2 C12 C13 -9.4(5) . . . . ?
C3 N2 C12 C13 172.3(3) . . . . ?
N2 C12 C13 C16 95.4(4) . . . 7_566 ?
N2 C12 C13 C14 -86.4(4) . . . . ?
C16 C13 C14 C16 1.8(5) 7_566 . . . ?
C12 C13 C14 C16 -176.4(3) . . . . ?
C16 C13 C14 C15 179.8(3) 7_566 . . . ?
C12 C13 C14 C15 1.7(5) . . . . ?
C13 C14 C16 C13 -1.7(5) . . . 7_566 ?
C15 C14 C16 C13 -179.8(3) . . . 7_566 ?
C13 C14 C16 C17 176.5(3) . . . . ?
C15 C14 C16 C17 -1.6(5) . . . . ?

loop_
_platon_squeeze_void_nr
_platon_squeeze_void_average_x
_platon_squeeze_void_average_y
_platon_squeeze_void_average_z
_platon_squeeze_void_volume
_platon_squeeze_void_count_electrons
_platon_squeeze_void_content
1 0.000 0.481 0.250 112 31 ' '
2 0.000 0.519 0.750 112 31 ' '
3 0.500 0.981 0.250 112 31 ' '
4 0.500 0.019 0.750 112 31 ' '
